data_6000559
loop_
_publ_author_name
'Zemva, B.'
'Lutar, K.'
'Jesih, A.'
'Casteel, W. J.'
'Wilkinson, A. P.'
'Cox, D. E.'
'Vondreele, R. B.'
'Borrmann, H.'
'Bartlett, N.'

_publ_section_title
;
 Silver trifluoride - preparation, crystal-structure, some properties, and
 comparison with AuF3
;
_journal_name_full 'Journal of The American Chemical Society'
_journal_page_first 4192
_journal_page_last 4198
_journal_paper_doi 10.1021/ja00011a021
_journal_volume 113
_journal_year 1991
_chemical_formula_sum 'Au F3'
_space_group_name_H-M_alt 'P 61 2 2'
_cell_angle_alpha 90.000
_cell_angle_beta 90.000
_cell_angle_gamma 120.000
_cell_length_a 5.1508
_cell_length_b 5.1508
_cell_length_c 16.2637
_cell_volume 373.68
_cod_database_code 6000559

loop_
_atom_site_label
_atom_site_fract_x
_atom_site_fract_y
_atom_site_fract_z
? ? ? ?
